data_1509633
loop_
_publ_author_name
'Atovmyan, L.O.'
'Ukshe, E.A.'
'Leonova, L.S.'
'Bakaev, V.A.'
'Filipenko, O.S.'
'Ponomarev, V.I.'

_publ_section_title
;
 The crystal structure of Ag5 Ho Si4 O12. The study of the cinductivity
 path ways in solid electrodes of Na5 Tr Si4 O12 by the method of ion
 substitution
;
_journal_name_full 'Doklady Akademii Nauk SSSR'
_journal_page_first 638
_journal_page_last 642
_journal_volume 262
_journal_year 1981
_chemical_formula_sum 'Ag15 Ho3 O36 Si12'
_chemical_name_systematic 'Ag15 Ho3 (Si12 O36)'
_space_group_IT_number 167
_symmetry_space_group_name_Hall '-R 3 2"c'
_symmetry_space_group_name_H-M 'R -3 c :H'
_cell_angle_alpha 90
_cell_angle_beta 90
_cell_angle_gamma 120
_cell_formula_units_Z 6
_cell_length_a 22.175
_cell_length_b 22.175
_cell_length_c 12.863
_cell_volume 5477.724
_citation_journal_id_ASTM DANKAS
_cod_data_source_file silver1-2_652.cif
_cod_data_source_block Ag15Ho3O36Si12
_cod_database_code 1509633

loop_
_symmetry_equiv_pos_as_xyz
x,y,z
-y,x-y,z
-x+y,-x,z
y,x,-z+1/2
-x,-x+y,-z+1/2
x-y,-y,-z+1/2
-x,-y,-z
y,-x+y,-z
x-y,x,-z
-y,-x,z-1/2
x,x-y,z-1/2
-x+y,y,z-1/2
x+2/3,y+1/3,z+1/3
-y+2/3,x-y+1/3,z+1/3
-x+y+2/3,-x+1/3,z+1/3
y+2/3,x+1/3,-z+5/6
-x+2/3,-x+y+1/3,-z+5/6
x-y+2/3,-y+1/3,-z+5/6
-x+2/3,-y+1/3,-z+1/3
y+2/3,-x+y+1/3,-z+1/3
x-y+2/3,x+1/3,-z+1/3
-y+2/3,-x+1/3,z-1/6
x+2/3,x-y+1/3,z-1/6
-x+y+2/3,y+1/3,z-1/6
x+1/3,y+2/3,z+2/3
-y+1/3,x-y+2/3,z+2/3
-x+y+1/3,-x+2/3,z+2/3
y+1/3,x+2/3,-z+7/6
-x+1/3,-x+y+2/3,-z+7/6
x-y+1/3,-y+2/3,-z+7/6
-x+1/3,-y+2/3,-z+2/3
y+1/3,-x+y+2/3,-z+2/3
x-y+1/3,x+2/3,-z+2/3
-y+1/3,-x+2/3,z+1/6
x+1/3,x-y+2/3,z+1/6
-x+y+1/3,y+2/3,z+1/6

loop_
_atom_site_label
_atom_site_type_symbol
_atom_site_fract_x
_atom_site_fract_y
_atom_site_fract_z
_atom_site_occupancy
_atom_site_U_iso_or_equiv
Si1 Si+4 0.4312 0.1174 0.3111 1 0.0
O5 O-2 0.5831 0.1138 0.1157 1 0.0
Ag8 Ag+1 0.1465 0.3464 0.38 0.03 0.0
Ag3 Ag+1 0.0753 0.1391 0.8537 0.93 0.0
O3 O-2 0.6119 0.2322 0.2113 1 0.0
Ag9 Ag+1 0.0868 0.379 0.4261 0.08 0.0
O1 O-2 0.4302 0.074 0.4107 1 0.0
Ag1 Ag+1 0 0 0 0.96 0.0
Ag4 Ag+1 0.2792 0 0.75 0.68 0.0
Ho1 Ho+3 0.2486 0 0.25 1 0.0
Ag2 Ag+1 0 0 0.25 0.84 0.0
Ag5 Ag+1 0.326 0.194 0.264 0.39 0.0
O4 O-2 0.3577 0.0866 0.2492 1 0.0
Ag7 Ag+1 0.1204 0.3627 0.4311 0.08 0.0
O6 O-2 0.4871 0.12 0.225 1 0.0
Si2 Si+4 0.5711 0.1498 0.2163 1 0.0
O2 O-2 0.4564 0.1978 0.3431 1 0.0
Ag6 Ag+1 0.3363 0.1565 0.134 0.31 0.0
